data_1525156
loop_
_publ_author_name
'Rhyne, J.J.'
'Hardman-Rhyne, K.'
'Smith, H.K.'
'Wallace, W.E.'

_publ_section_title
;
 Deuterium site occupation and magnetism in Ho6 Fe23 Dx compounds
;
_journal_name_full 'Journal of the Less-Common Metals'
_journal_page_first 95
_journal_page_last 105
_journal_volume 94
_journal_year 1983
_chemical_formula_sum 'D11.41 Fe23 Ho6'
_chemical_name_systematic 'Ho6 Fe23 D11.41'
_space_group_IT_number 139
_symmetry_space_group_name_Hall '-I 4 2'
_symmetry_space_group_name_H-M 'I 4/m m m'
_cell_angle_alpha 90
_cell_angle_beta 90
_cell_angle_gamma 90
_cell_formula_units_Z 2
_cell_length_a 8.561
_cell_length_b 8.561
_cell_length_c 12.608
_cell_volume 924.049
_citation_journal_id_ASTM JCOMAH
_cod_data_source_file Rhyne_JCOMAH_1983_1947.cif
_cod_data_source_block D11.41Fe23Ho6
_cod_original_cell_volume 924.0494
_cod_database_code 1525156

loop_
_symmetry_equiv_pos_as_xyz
x,y,z
-y,x,z
-x,-y,z
y,-x,z
x,-y,-z
y,x,-z
-x,y,-z
-y,-x,-z
-x,-y,-z
y,-x,-z
x,y,-z
-y,x,-z
-x,y,z
-y,-x,z
x,-y,z
y,x,z
x+1/2,y+1/2,z+1/2
-y+1/2,x+1/2,z+1/2
-x+1/2,-y+1/2,z+1/2
y+1/2,-x+1/2,z+1/2
x+1/2,-y+1/2,-z+1/2
y+1/2,x+1/2,-z+1/2
-x+1/2,y+1/2,-z+1/2
-y+1/2,-x+1/2,-z+1/2
-x+1/2,-y+1/2,-z+1/2
y+1/2,-x+1/2,-z+1/2
x+1/2,y+1/2,-z+1/2
-y+1/2,x+1/2,-z+1/2
-x+1/2,y+1/2,z+1/2
-y+1/2,-x+1/2,z+1/2
x+1/2,-y+1/2,z+1/2
y+1/2,x+1/2,z+1/2

loop_
_atom_site_label
_atom_site_type_symbol
_atom_site_fract_x
_atom_site_fract_y
_atom_site_fract_z
_atom_site_occupancy
_atom_site_U_iso_or_equiv
Fe1 Fe 0 0 0.5 1 0.0
D1 D 0 0.2 0.094 0.9 0.0
Fe2 Fe 0 0.5 0 1 0.0
Ho2 Ho 0.214 0.214 0 1 0.0
Fe5 Fe 0 0.245 0.363 1 0.0
D4 D 0.132 0.222 0.166 0.057 0.0
D2 D 0.29 0.5 0 0.45 0.0
Ho1 Ho 0 0 0.201 1 0.0
D3 D 0.208 0.5 0 0.375 0.0
Fe4 Fe 0 0.354 0.175 1 0.0
Fe3 Fe 0.25 0.25 0.25 1 0.0
